data_4112196
loop_
_publ_author_name
'Sayaka Uchida'
'Noritaka Mizuno'

_publ_section_title
;
 Zeotype Ionic Crystal of Cs5[Cr3O(OOCH)6(H2O)3][\a-CoW12O40].7.5H2O with
 Shape-Selective Adsorption of Water
;
_journal_name_full 'Journal of the American Chemical Society'
_journal_page_first 1602
_journal_page_last 1603
_journal_paper_doi 10.1021/ja038063f
_journal_volume 126
_journal_year 2004
_chemical_formula_moiety 'C6 Co Cr3 Cs5 O63.50 W12 '
_chemical_formula_sum 'C6 Co Cr3 Cs5 O63.5 W12'
_chemical_formula_weight 4173.68
_space_group_IT_number 14
_symmetry_cell_setting monoclinic
_symmetry_Int_Tables_number 14
_symmetry_space_group_name_Hall '-P 2ybc'
_symmetry_space_group_name_H-M 'P 1 21/c 1'
_cell_angle_alpha 90
_cell_angle_beta 89.644(4)
_cell_angle_gamma 90
_cell_formula_units_Z 4
_cell_length_a 12.642(3)
_cell_length_b 19.337(5)
_cell_length_c 24.341(6)
_cell_measurement_reflns_used 15044
_cell_measurement_temperature 123.1
_cell_measurement_theta_max 13.7
_cell_measurement_theta_min 1.6
_cell_volume 5950(3)
_computing_cell_refinement CrystalClear
_computing_data_collection CrystalClear
_computing_data_reduction CrystalStructure
_computing_publication_material 'CrystalStructure Ver. 2.00'
_computing_structure_refinement CRYSTALS
_computing_structure_solution SIR97
_diffrn_measured_fraction_theta_full 0.9937
_diffrn_measured_fraction_theta_max 0.9937
_diffrn_measurement_device_type 'Rigaku Mercury'
_diffrn_measurement_method \w
_diffrn_radiation_type 'Mo K\a'
_diffrn_radiation_wavelength 0.7107
_diffrn_reflns_av_R_equivalents 0.072
_diffrn_reflns_limit_h_max 14
_diffrn_reflns_limit_h_min -16
_diffrn_reflns_limit_k_max 25
_diffrn_reflns_limit_k_min -24
_diffrn_reflns_limit_l_max 31
_diffrn_reflns_limit_l_min -31
_diffrn_reflns_number 48518
_diffrn_reflns_theta_full 27.48
_diffrn_reflns_theta_max 27.48
_exptl_absorpt_coefficient_mu 27.050
_exptl_absorpt_correction_T_max 1.0
_exptl_absorpt_correction_T_min 0.65
_exptl_absorpt_correction_type empirical
_exptl_crystal_colour blue
_exptl_crystal_density_diffrn 4.659
_exptl_crystal_description prism
_exptl_crystal_size_max 0.20
_exptl_crystal_size_mid 0.20
_exptl_crystal_size_min 0.20
_refine_diff_density_max 5.46
_refine_diff_density_min -7.99
_refine_ls_extinction_method none
_refine_ls_goodness_of_fit_ref 1.025
_refine_ls_number_parameters 479
_refine_ls_number_reflns 8861
_refine_ls_R_factor_gt 0.0450
_refine_ls_shift/su_max 0.0000
_refine_ls_structure_factor_coef F
_refine_ls_weighting_details 'w = 1/[0.001Fo^2^ + 1.000\s^2^(Fo)]'
_refine_ls_weighting_scheme calc
_refine_ls_wR_factor_ref 0.0560
_reflns_number_gt 8861
_reflns_number_total 13983
_reflns_threshold_expression F^2^>2.0\s(F^2^)
_cod_data_source_file ja038063fsi20031119_020539.cif
_cod_data_source_block '__1a'
_cod_original_cell_volume 5950.4(23)
_cod_original_formula_sum 'C6 Co Cr3 Cs5 O63.50 W12 '
_cod_database_code 4112196

loop_
_symmetry_equiv_pos_as_xyz
x,y,z
-x,-y,-z
-x,y+1/2,-z+1/2
x,-y+1/2,z+1/2

loop_
_atom_site_label
_atom_site_type_symbol
_atom_site_fract_x
_atom_site_fract_y
_atom_site_fract_z
_atom_site_U_iso_or_equiv
_atom_site_adp_type
_atom_site_occupancy
_atom_site_symmetry_multiplicity
_atom_site_calc_flag
_atom_site_refinement_flags
W1 W -0.24935(6) -0.67985(4) 0.47615(3) 0.0133(2) Uani 1.00 1 d .
W2 W -0.43269(7) -0.64477(6) 0.38599(3) 0.0292(2) Uani 1.00 1 d .
W3 W -0.37846(6) -0.67629(4) 0.23666(3) 0.0147(2) Uani 1.00 1 d .
W4 W -0.15690(6) -0.74807(4) 0.19888(3) 0.0157(2) Uani 1.00 1 d .
W5 W -0.19441(7) -0.89387(4) 0.29755(3) 0.0181(2) Uani 1.00 1 d .
W6 W -0.42090(6) -0.82474(5) 0.33206(4) 0.0265(2) Uani 1.00 1 d .
W7 W -0.24563(6) -0.86137(4) 0.42558(3) 0.0141(2) Uani 1.00 1 d .
W8 W 0.00739(6) -0.75911(4) 0.43227(3) 0.0141(2) Uani 1.00 1 d .
W9 W 0.05191(6) -0.78623(5) 0.30151(3) 0.0190(2) Uani 1.00 1 d .
W10 W 0.04185(6) -0.62976(4) 0.34881(3) 0.0174(2) Uani 1.00 1 d .
W11 W -0.21864(8) -0.55324(4) 0.39014(3) 0.0304(2) Uani 1.00 1 d .
W12 W -0.15927(6) -0.58805(4) 0.24248(3) 0.0153(2) Uani 1.00 1 d .
Cs1 Cs -0.65413(12) -0.56976(10) 0.28120(5) 0.0436(5) Uani 1.00 1 d .
Cs2 Cs -0.08859(10) -0.86804(7) 0.56578(4) 0.0232(3) Uani 1.00 1 d .
Cs3 Cs 0.25761(11) -0.92168(8) 0.36844(6) 0.0318(4) Uani 1.00 1 d .
Cs4 Cs -0.0228(2) -0.42614(12) 0.31636(10) 0.0379(7) Uani 0.60 1 d P
Cs5 Cs 0.4238(4) -0.3698(2) 0.3334(2) 0.060(1) Uani 0.40 1 d P
Cs6 Cs 0.23460(12) -0.93621(8) -0.03059(6) 0.0348(4) Uani 1.00 1 d .
Co1 Co -0.1955(2) -0.72073(13) 0.33920(9) 0.0112(6) Uani 1.00 1 d .
Cr1 Cr 0.3441(2) -0.7791(2) 0.08308(12) 0.0141(7) Uani 1.00 1 d .
Cr2 Cr 0.2186(2) -0.6423(2) 0.13045(11) 0.0131(7) Uani 1.00 1 d .
Cr3 Cr 0.3887(2) -0.6262(2) 0.02800(10) 0.0112(7) Uani 1.00 1 d .
O1 O -0.1046(9) -0.7034(6) 0.4659(5) 0.013(3) Uiso 1.00 1 d .
O2 O -0.2790(9) -0.7749(6) 0.4598(4) 0.010(2) Uiso 1.00 1 d .
O3 O -0.4005(10) -0.6588(7) 0.4619(5) 0.016(3) Uiso 1.00 1 d .
O4 O -0.2176(9) -0.5816(7) 0.4669(5) 0.014(3) Uiso 1.00 1 d .
O5 O -0.2622(10) -0.6597(7) 0.3895(5) 0.014(3) Uiso 1.00 1 d .
O6 O -0.4461(10) -0.7413(7) 0.3738(5) 0.019(3) Uiso 1.00 1 d .
O7 O -0.4195(10) -0.6396(7) 0.3064(5) 0.022(3) Uiso 1.00 1 d .
O8 O -0.3693(11) -0.5522(7) 0.3898(5) 0.024(3) Uiso 1.00 1 d .
O9 O -0.4108(10) -0.7651(7) 0.2694(5) 0.019(3) Uiso 1.00 1 d .
O10 O -0.3015(10) -0.7261(7) 0.1797(5) 0.020(3) Uiso 1.00 1 d .
O11 O -0.3075(10) -0.5923(7) 0.2159(5) 0.017(3) Uiso 1.00 1 d .
O12 O -0.1994(9) -0.8308(6) 0.2348(5) 0.014(3) Uiso 1.00 1 d .
O13 O -0.1145(10) -0.6510(7) 0.1859(5) 0.018(3) Uiso 1.00 1 d .
O14 O -0.0283(10) -0.7570(7) 0.2397(5) 0.019(3) Uiso 1.00 1 d .
O15 O -0.1152(10) -0.7781(7) 0.1351(5) 0.017(3) Uiso 1.00 1 d .
O16 O -0.2181(9) -0.6872(6) 0.2670(5) 0.012(3) Uiso 1.00 1 d .
O17 O -0.1984(10) -0.9301(7) 0.3715(5) 0.015(3) Uiso 1.00 1 d .
O18 O 0.1520(11) -0.8336(8) 0.2709(5) 0.025(3) Uiso 1.00 1 d .
O19 O -0.1643(10) -0.9717(7) 0.2659(5) 0.021(3) Uiso 1.00 1 d .
O20 O -0.2550(9) -0.8098(6) 0.3474(4) 0.010(2) Uiso 1.00 1 d .
O21 O -0.5466(13) -0.8560(9) 0.3242(6) 0.038(4) Uiso 1.00 1 d .
O22 O -0.3909(10) -0.8723(7) 0.4028(5) 0.015(3) Uiso 1.00 1 d .
O23 O -0.2480(10) -0.9175(7) 0.4810(5) 0.015(3) Uiso 1.00 1 d .
O24 O -0.1008(9) -0.8300(6) 0.4303(5) 0.013(3) Uiso 1.00 1 d .
O25 O 0.0890(10) -0.8082(7) 0.3782(5) 0.020(3) Uiso 1.00 1 d .
O26 O 0.0754(10) -0.7858(7) 0.4908(5) 0.021(3) Uiso 1.00 1 d .
O27 O -0.0472(9) -0.7230(6) 0.3531(4) 0.012(2) Uiso 1.00 1 d .
O28 O 0.1223(10) -0.6989(7) 0.3080(5) 0.015(3) Uiso 1.00 1 d .
O29 O -0.0564(9) -0.8580(6) 0.3080(5) 0.014(3) Uiso 1.00 1 d .
O30 O 0.1387(11) -0.5670(8) 0.3494(5) 0.024(3) Uiso 1.00 1 d .
O31 O -0.1254(11) -0.5132(7) 0.2114(5) 0.023(3) Uiso 1.00 1 d .
O32 O -0.0311(10) -0.6084(7) 0.2823(5) 0.015(3) Uiso 1.00 1 d .
O33 O -0.0724(10) -0.5833(7) 0.3859(5) 0.015(3) Uiso 1.00 1 d .
O34 O -0.2134(10) -0.5548(7) 0.3119(5) 0.022(3) Uiso 1.00 1 d .
O35 O -0.2591(10) -0.6784(7) 0.5466(5) 0.020(3) Uiso 1.00 1 d .
O36 O -0.5632(11) -0.6197(8) 0.3933(6) 0.025(3) Uiso 1.00 1 d .
O37 O -0.4906(10) -0.6603(7) 0.2002(5) 0.021(3) Uiso 1.00 1 d .
O38 O -0.2005(11) -0.4657(8) 0.4030(6) 0.028(3) Uiso 1.00 1 d .
O39 O -0.670(2) -0.451(2) 0.3827(12) 0.110(10) Uiso 1.00 1 d .
O40 O -0.313(2) -0.928(2) 0.6023(12) 0.095(8) Uiso 1.00 1 d .
O41 O -0.019(1) -1.0302(10) 0.5847(7) 0.046(4) Uiso 1.00 1 d .
O42 O 0.355(2) -1.033(2) 0.4304(13) 0.115(10) Uiso 1.00 1 d .
O43 O 0.122(2) -0.421(2) 0.4015(11) 0.102(9) Uiso 1.00 1 d .
O44 O 0.4727(11) -0.4440(8) 0.4685(6) 0.029(3) Uiso 1.00 1 d .
O45 O 0.001(3) -0.948(2) 0.007(1) 0.126(11) Uiso 1.00 1 d .
O46 O 0.1934(11) -0.8056(8) 0.0866(6) 0.029(3) Uiso 1.00 1 d .
O47 O 0.1076(10) -0.7109(7) 0.1166(5) 0.018(3) Uiso 1.00 1 d .
O48 O 0.3581(11) -0.7851(8) 0.1642(5) 0.025(3) Uiso 1.00 1 d .
O49 O 0.2657(11) -0.6930(7) 0.1960(5) 0.023(3) Uiso 1.00 1 d .
O50 O 0.3147(10) -0.5671(7) 0.1551(5) 0.016(3) Uiso 1.00 1 d .
O51 O 0.4179(10) -0.5502(7) 0.0793(5) 0.018(3) Uiso 1.00 1 d .
O52 O 0.1491(10) -0.5832(7) 0.0732(5) 0.017(3) Uiso 1.00 1 d .
O53 O 0.2614(10) -0.5798(7) -0.0001(5) 0.018(3) Uiso 1.00 1 d .
O54 O 0.5297(10) -0.6633(7) 0.0476(5) 0.021(3) Uiso 1.00 1 d .
O55 O 0.4994(10) -0.7689(7) 0.0806(5) 0.015(3) Uiso 1.00 1 d .
O56 O 0.3714(10) -0.6888(7) -0.0349(5) 0.018(3) Uiso 1.00 1 d .
O57 O 0.3347(11) -0.7929(8) 0.0015(6) 0.025(3) Uiso 1.00 1 d .
O58 O 0.3739(11) -0.8819(7) 0.0878(5) 0.024(3) Uiso 1.00 1 d .
O59 O 0.1102(11) -0.5964(8) 0.1828(5) 0.025(3) Uiso 1.00 1 d .
O60 O 0.4666(10) -0.5661(7) -0.0282(5) 0.015(3) Uiso 1.00 1 d .
O61 O 0.3171(9) -0.6822(6) 0.0803(5) 0.013(3) Uiso 1.00 1 d .
O62 O 0.0835(10) -0.6750(7) 0.4167(5) 0.016(3) Uiso 1.00 1 d .
O63 O -0.3479(10) -0.8992(7) 0.2938(5) 0.016(3) Uiso 1.00 1 d .
O64 O -0.447(3) -0.481(3) 0.268(2) 0.072(13) Uiso 0.50 1 d P
C1 C 0.112(2) -0.7707(11) 0.0983(8) 0.026(5) Uiso 1.00 1 d .
C2 C 0.325(2) -0.7458(11) 0.2016(8) 0.021(4) Uiso 1.00 1 d .
C3 C 0.388(1) -0.5385(9) 0.1283(7) 0.013(4) Uiso 1.00 1 d .
C4 C 0.175(1) -0.5661(10) 0.0258(7) 0.016(4) Uiso 1.00 1 d .
C5 C 0.556(1) -0.7196(10) 0.0694(7) 0.013(4) Uiso 1.00 1 d .
C6 C 0.347(2) -0.7516(12) -0.0372(8) 0.028(5) Uiso 1.00 1 d .

loop_
_atom_site_aniso_label
_atom_site_aniso_U_11
_atom_site_aniso_U_22
_atom_site_aniso_U_33
_atom_site_aniso_U_12
_atom_site_aniso_U_13
_atom_site_aniso_U_23
W1 0.0153(4) 0.0202(4) 0.0046(3) -0.0001(3) 0.0001(2) -0.0001(3)
W2 0.0180(4) 0.0615(7) 0.0082(3) 0.0206(4) 0.0012(3) -0.0033(4)
W3 0.0129(4) 0.0246(4) 0.0065(3) 0.0033(3) -0.0012(2) 0.0002(3)
W4 0.0205(4) 0.0203(4) 0.0064(3) 0.0057(3) 0.0055(3) 0.0014(3)
W5 0.0266(4) 0.0142(4) 0.0134(3) -0.0074(3) 0.0070(3) -0.0026(3)
W6 0.0088(4) 0.0373(5) 0.0336(5) -0.0062(4) -0.0052(3) 0.0192(4)
W7 0.0179(4) 0.0165(4) 0.0079(3) -0.0063(3) -0.0016(3) 0.0045(3)
W8 0.0101(4) 0.0203(4) 0.0120(3) -0.0006(3) -0.0016(2) 0.0080(3)
W9 0.0104(4) 0.0276(5) 0.0189(4) 0.0044(3) 0.0002(3) -0.0095(3)
W10 0.0202(4) 0.0150(4) 0.0171(4) -0.0082(3) -0.0062(3) 0.0054(3)
W11 0.0563(6) 0.0120(4) 0.0226(4) 0.0016(4) 0.0270(4) -0.0009(3)
W12 0.0195(4) 0.0163(4) 0.0103(3) -0.0006(3) 0.0009(3) 0.0060(3)
Cs1 0.0382(9) 0.0771(13) 0.0156(6) 0.0357(9) -0.0014(5) 0.0011(7)
Cs2 0.0217(6) 0.0399(8) 0.0079(5) -0.0087(6) 0.0008(4) -0.0028(5)
Cs3 0.0219(7) 0.0257(7) 0.0479(8) -0.0023(6) -0.0037(6) 0.0049(6)
Cs4 0.051(2) 0.0185(11) 0.044(1) -0.0043(11) 0.0277(12) 0.0080(10)
Cs5 0.077(3) 0.033(2) 0.071(3) 0.020(2) -0.060(3) -0.024(2)
Cs6 0.0439(9) 0.0331(8) 0.0276(7) -0.0104(7) -0.0107(6) 0.0100(6)
Co1 0.0117(12) 0.0145(12) 0.0075(10) -0.0009(10) 0.0013(8) 0.0012(9)
Cr1 0.009(1) 0.011(1) 0.022(2) 0.0001(12) 0.0040(11) 0.0037(12)
Cr2 0.013(2) 0.014(2) 0.0123(13) 0.0021(12) 0.0036(10) 0.0030(11)
Cr3 0.013(1) 0.011(1) 0.0092(12) -0.0000(12) 0.0042(10) 0.0006(10)

loop_
_atom_type_symbol
_atom_type_description
_atom_type_scat_dispersion_real
_atom_type_scat_dispersion_imag
_atom_type_scat_source
C C 0.006 0.003
;
International Tables for Crystallography
(1992, Vol. C, Tables 4.2.6.8 and 6.1.1.4)
;
Cr Cr 0.337 0.728
;
International Tables for Crystallography
(1992, Vol. C, Tables 4.2.6.8 and 6.1.1.4)
;
Cs Cs -0.324 2.282
;
International Tables for Crystallography
(1992, Vol. C, Tables 4.2.6.8 and 6.1.1.4)
;
W W -1.018 7.231
;
International Tables for Crystallography
(1992, Vol. C, Tables 4.2.6.8 and 6.1.1.4)
;
Co Co 0.339 1.112
;
International Tables for Crystallography
(1992, Vol. C, Tables 4.2.6.8 and 6.1.1.4)
;
O O 0.017 0.010
;
International Tables for Crystallography
(1992, Vol. C, Tables 4.2.6.8 and 6.1.1.4)
;
